data_4347498
loop_
_publ_author_name
'Stock, Philipp'
'Deck, Eva'
'Hohnstein, Silvia'
'Korzekwa, Jana'
'Meyer, Karsten'
'Heinemann, Frank W.'
'Breher, Frank'
'H\"orner, Gerald'

_publ_section_title
;
 Molecular Spin Crossover in Slow Motion: Light-Induced Spin-State
 Transitions in Trigonal Prismatic Iron(II) Complexes.
;
_journal_issue 11
_journal_name_full 'Inorganic chemistry'
_journal_page_first 5254
_journal_page_last 5265
_journal_paper_doi 10.1021/acs.inorgchem.6b00238
_journal_volume 55
_journal_year 2016
_chemical_formula_moiety 'C15 H21 Fe N12 P S, 2(C F3 O3 S), 2(C2 H6 O)'
_chemical_formula_sum 'C21 H33 F6 Fe N12 O8 P S3'
_chemical_formula_weight 878.59
_space_group_crystal_system monoclinic
_space_group_IT_number 14
_space_group_name_Hall '-P 2yn'
_space_group_name_H-M_alt 'P 1 21/n 1'
_atom_sites_solution_hydrogens geom
_audit_creation_method SHELXL-2014/7
_cell_angle_alpha 90
_cell_angle_beta 97.13(3)
_cell_angle_gamma 90
_cell_formula_units_Z 4
_cell_length_a 10.298(2)
_cell_length_b 13.959(3)
_cell_length_c 25.782(5)
_cell_measurement_reflns_used 52015
_cell_measurement_temperature 200(2)
_cell_measurement_theta_max 26.000
_cell_measurement_theta_min 1.592
_cell_volume 3677.5(13)
_computing_cell_refinement 'Stoe X-Area 1.66'
_computing_data_collection 'Stoe X-Area 1.66'
_computing_data_reduction 'Stoe X-Area 1.66'
_computing_molecular_graphics 'Ortep 32'
_computing_structure_refinement 'SHELXL-2014/7 (Sheldrick, 2014)'
_computing_structure_solution 'SHELXT (Sheldrick, 2015)'
_diffrn_ambient_temperature 200(2)
_diffrn_measured_fraction_theta_full 1.000
_diffrn_measured_fraction_theta_max 1.000
_diffrn_measurement_device_type 'Stoe IPDS2'
_diffrn_measurement_method 'phi and omega scans'
_diffrn_radiation_type MoK\a
_diffrn_radiation_wavelength 0.71073
_diffrn_reflns_av_R_equivalents 0.0496
_diffrn_reflns_av_unetI/netI 0.0209
_diffrn_reflns_Laue_measured_fraction_full 1.000
_diffrn_reflns_Laue_measured_fraction_max 1.000
_diffrn_reflns_limit_h_max 12
_diffrn_reflns_limit_h_min -12
_diffrn_reflns_limit_k_max 17
_diffrn_reflns_limit_k_min -17
_diffrn_reflns_limit_l_max 31
_diffrn_reflns_limit_l_min -31
_diffrn_reflns_number 52015
_diffrn_reflns_point_group_measured_fraction_full 1.000
_diffrn_reflns_point_group_measured_fraction_max 1.000
_diffrn_reflns_theta_full 25.242
_diffrn_reflns_theta_max 26.000
_diffrn_reflns_theta_min 1.592
_exptl_absorpt_coefficient_mu 0.714
_exptl_absorpt_correction_type none
_exptl_crystal_colour yellow
_exptl_crystal_density_diffrn 1.587
_exptl_crystal_density_method 'not measured'
_exptl_crystal_description 'irregular shaped crystal'
_exptl_crystal_F_000 1800
_exptl_crystal_size_max 0.600
_exptl_crystal_size_mid 0.400
_exptl_crystal_size_min 0.400
_refine_diff_density_max 0.794
_refine_diff_density_min -0.376
_refine_diff_density_rms 0.056
_refine_ls_extinction_method none
_refine_ls_goodness_of_fit_ref 1.063
_refine_ls_hydrogen_treatment constr
_refine_ls_matrix_type full
_refine_ls_number_parameters 506
_refine_ls_number_reflns 7237
_refine_ls_number_restraints 40
_refine_ls_restrained_S_all 1.068
_refine_ls_R_factor_all 0.0404
_refine_ls_R_factor_gt 0.0368
_refine_ls_shift/su_max 0.001
_refine_ls_shift/su_mean 0.000
_refine_ls_structure_factor_coef Fsqd
_refine_ls_weighting_details 'w=1/[\s^2^(Fo^2^)+(0.0619P)^2^+1.6886P] where P=(Fo^2^+2Fc^2^)/3'
_refine_ls_weighting_scheme calc
_refine_ls_wR_factor_gt 0.1042
_refine_ls_wR_factor_ref 0.1072
_reflns_Friedel_coverage 0.000
_reflns_number_gt 6518
_reflns_number_total 7237
_reflns_threshold_expression 'I > 2\s(I)'
_cod_data_source_file ic6b00238_si_002.cif
_cod_data_source_block compound_1OTf2
_cod_original_sg_symbol_H-M 'P 21/n'
_cod_database_code 4347498
_shelx_shelxl_version_number 2014/7
_shelx_space_group_comment
;
The symmetry employed for this shelxl refinement is uniquely defined
by the following loop, which should always be used as a source of
symmetry information in preference to the above space-group names.
They are only intended as comments.
;
_shelx_estimated_absorpt_t_min 0.674
_shelx_estimated_absorpt_t_max 0.763

loop_
_space_group_symop_operation_xyz
'x, y, z'
'-x+1/2, y+1/2, -z+1/2'
'-x, -y, -z'
'x-1/2, -y-1/2, z-1/2'

loop_
_atom_site_label
_atom_site_type_symbol
_atom_site_fract_x
_atom_site_fract_y
_atom_site_fract_z
_atom_site_U_iso_or_equiv
_atom_site_adp_type
_atom_site_occupancy
_atom_site_site_symmetry_order
_atom_site_calc_flag
_atom_site_refinement_flags_posn
_atom_site_refinement_flags_adp
_atom_site_refinement_flags_occupancy
_atom_site_disorder_assembly
_atom_site_disorder_group
Fe1 Fe 0.27523(2) 0.69517(2) 0.66005(2) 0.03005(9) Uani 1 1 d . . . . .
S1 S -0.13766(6) 0.88964(5) 0.71754(3) 0.06378(19) Uani 1 1 d . . . . .
P2 P 0.00939(5) 0.82244(4) 0.69658(2) 0.04064(14) Uani 1 1 d . . . . .
S2 S 0.77560(6) 0.83011(4) 0.45590(2) 0.04617(14) Uani 1 1 d . . . . .
N10 N 0.63983(19) 0.64391(16) 0.75526(8) 0.0540(5) Uani 1 1 d . . . . .
H10 H 0.7224 0.6265 0.7620 0.065 Uiso 1 1 calc R U . . .
N11 N 0.44377(17) 0.66234(13) 0.71325(7) 0.0413(4) Uani 1 1 d . . . . .
N12 N 0.23387(16) 0.75179(12) 0.73832(6) 0.0375(4) Uani 1 1 d . . . . .
N13 N 0.11379(18) 0.78685(14) 0.74792(7) 0.0466(4) Uani 1 1 d . . . . .
N20 N 0.26266(19) 0.41673(12) 0.58701(7) 0.0447(4) Uani 1 1 d . . . . .
H20 H 0.2930 0.3655 0.5727 0.054 Uiso 1 1 calc R U . . .
O20 O 0.70467(16) 0.75030(11) 0.47393(7) 0.0512(4) Uani 1 1 d . . . . .
F20 F 0.9074(2) 0.84396(18) 0.54804(8) 0.1046(7) Uani 1 1 d . . . . .
C20 C 0.9282(3) 0.8278(2) 0.49953(14) 0.0741(8) Uani 1 1 d . . . . .
N21 N 0.25998(16) 0.55563(12) 0.62590(7) 0.0379(4) Uani 1 1 d . . . . .
O21 O 0.7209(2) 0.92100(13) 0.46551(9) 0.0733(6) Uani 1 1 d . . . . .
F21 F 0.9851(2) 0.7438(2) 0.49834(13) 0.1299(10) Uani 1 1 d . . . . .
N22 N 0.06186(15) 0.66122(12) 0.65085(7) 0.0365(4) Uani 1 1 d . . . . .
O22 O 0.8157(3) 0.81460(17) 0.40552(8) 0.0818(7) Uani 1 1 d . . . . .
F22 F 1.0093(2) 0.8947(2) 0.48702(11) 0.1278(10) Uani 1 1 d . . . . .
N23 N -0.03436(16) 0.72422(13) 0.66207(8) 0.0440(4) Uani 1 1 d . . . . .
N30 N 0.51806(19) 0.78205(15) 0.54358(8) 0.0500(4) Uani 1 1 d . . . . .
H30 H 0.5799 0.7768 0.5231 0.060 Uiso 1 1 calc R U . . .
N31 N 0.38983(16) 0.74584(12) 0.60226(6) 0.0379(4) Uani 1 1 d . . . . .
N32 N 0.19508(16) 0.84325(12) 0.63682(7) 0.0378(4) Uani 1 1 d . . . . .
N33 N 0.09754(18) 0.88928(13) 0.65945(8) 0.0456(4) Uani 1 1 d . . . . .
C100 C 0.5616(2) 0.62694(18) 0.71106(9) 0.0494(5) Uani 1 1 d . . . . .
H100 H 0.5874 0.5937 0.6818 0.059 Uiso 1 1 calc R U . . .
C101 C 0.5707(2) 0.69237(18) 0.78801(10) 0.0528(6) Uani 1 1 d . . . . .
H101 H 0.6015 0.7144 0.8222 0.063 Uiso 1 1 calc R U . . .
C102 C 0.4474(2) 0.70343(15) 0.76200(8) 0.0423(5) Uani 1 1 d . . . . .
C103 C 0.3285(2) 0.74547(16) 0.77551(8) 0.0449(5) Uani 1 1 d . . . . .
H103 H 0.3206 0.7672 0.8099 0.054 Uiso 1 1 calc R U . . .
C104 C 0.0975(3) 0.8126(3) 0.80118(11) 0.0836(10) Uani 1 1 d . . . . .
H10A H 0.1200 0.7577 0.8242 0.125 Uiso 1 1 calc R U . . .
H10B H 0.0064 0.8311 0.8029 0.125 Uiso 1 1 calc R U . . .
H10C H 0.1552 0.8665 0.8124 0.125 Uiso 1 1 calc R U . . .
C200 C 0.3336(2) 0.49035(15) 0.60730(9) 0.0422(4) Uani 1 1 d . . . . .
H200 H 0.4259 0.4951 0.6082 0.051 Uiso 1 1 calc R U . . .
C201 C 0.1346(2) 0.43447(16) 0.59218(9) 0.0466(5) Uani 1 1 d . . . . .
H201 H 0.0613 0.3947 0.5814 0.056 Uiso 1 1 calc R U . . .
C202 C 0.1341(2) 0.52121(15) 0.61609(8) 0.0393(4) Uani 1 1 d . . . . .
C203 C 0.0289(2) 0.58058(15) 0.62926(9) 0.0421(5) Uani 1 1 d . . . . .
H203 H -0.0600 0.5612 0.6224 0.051 Uiso 1 1 calc R U . . .
C204 C -0.1698(2) 0.7020(2) 0.64325(14) 0.0669(8) Uani 1 1 d . . . . .
H20A H -0.1788 0.6916 0.6054 0.100 Uiso 1 1 calc R U . . .
H20B H -0.2258 0.7554 0.6511 0.100 Uiso 1 1 calc R U . . .
H20C H -0.1960 0.6438 0.6605 0.100 Uiso 1 1 calc R U . . .
C300 C 0.4861(2) 0.71590(17) 0.57713(9) 0.0444(5) Uani 1 1 d . . . . .
H300 H 0.5273 0.6552 0.5822 0.053 Uiso 1 1 calc R U . . .
C301 C 0.4383(2) 0.85913(17) 0.54660(9) 0.0499(5) Uani 1 1 d . . . . .
H301 H 0.4383 0.9171 0.5273 0.060 Uiso 1 1 calc R U . . .
C302 C 0.3588(2) 0.83605(15) 0.58301(8) 0.0396(4) Uani 1 1 d . . . . .
C303 C 0.2549(2) 0.88777(15) 0.60318(8) 0.0418(4) Uani 1 1 d . . . . .
H303 H 0.2319 0.9512 0.5922 0.050 Uiso 1 1 calc R U . . .
C304 C 0.0673(3) 0.98795(17) 0.64538(13) 0.0614(7) Uani 1 1 d . . . . .
H30A H 0.1464 1.0271 0.6528 0.092 Uiso 1 1 calc R U . . .
H30B H -0.0002 1.0118 0.6658 0.092 Uiso 1 1 calc R U . . .
H30C H 0.0350 0.9917 0.6080 0.092 Uiso 1 1 calc R U . . .
S3 S 0.69983(5) 0.41295(4) 0.60272(2) 0.04340(14) Uani 1 1 d . . . . .
O30 O 0.59223(18) 0.34786(14) 0.60363(9) 0.0657(5) Uani 1 1 d . . . . .
C30 C 0.7238(2) 0.4165(2) 0.53458(10) 0.0635(7) Uani 1 1 d . . . . .
O31 O 0.82347(18) 0.38121(17) 0.62744(8) 0.0712(5) Uani 1 1 d . . . . .
O32 O 0.66541(19) 0.50976(13) 0.61298(8) 0.0656(5) Uani 1 1 d . . . . .
F30 F 0.8220(2) 0.4752(2) 0.52728(8) 0.1055(8) Uani 1 1 d . . . . .
F31 F 0.7511(2) 0.3311(2) 0.51703(9) 0.1107(8) Uani 1 1 d . . . . .
F32 F 0.61780(18) 0.44705(19) 0.50554(7) 0.0954(6) Uani 1 1 d . . . . .
O40A O 0.5934(12) 0.1607(6) 0.6400(3) 0.111(3) Uani 0.632(12) 1 d D U P A 1
H40A H 0.6067 0.2168 0.6301 0.166 Uiso 0.632(12) 1 calc R U P A 1
C40A C 0.6021(8) 0.0963(6) 0.5981(3) 0.097(2) Uani 0.632(12) 1 d D U P A 1
H40B H 0.5650 0.0339 0.6070 0.116 Uiso 0.632(12) 1 calc R U P A 1
H40C H 0.5475 0.1211 0.5667 0.116 Uiso 0.632(12) 1 calc R U P A 1
C41A C 0.7305(8) 0.0812(10) 0.5858(4) 0.128(4) Uani 0.632(12) 1 d D U P A 1
H41A H 0.7591 0.1376 0.5676 0.191 Uiso 0.632(12) 1 calc R U P A 1
H41B H 0.7315 0.0249 0.5631 0.191 Uiso 0.632(12) 1 calc R U P A 1
H41C H 0.7898 0.0706 0.6180 0.191 Uiso 0.632(12) 1 calc R U P A 1
O40B O 0.6436(10) 0.1617(11) 0.6395(5) 0.076(3) Uani 0.368(12) 1 d D U P A 2
H40D H 0.6245 0.2199 0.6352 0.114 Uiso 0.368(12) 1 calc R U P A 2
C40B C 0.681(3) 0.1230(10) 0.5921(6) 0.133(7) Uani 0.368(12) 1 d D U P A 2
H40E H 0.6146 0.1409 0.5624 0.159 Uiso 0.368(12) 1 calc R U P A 2
H40F H 0.7659 0.1501 0.5856 0.159 Uiso 0.368(12) 1 calc R U P A 2
C41B C 0.6900(19) 0.0221(10) 0.5955(8) 0.118(6) Uani 0.368(12) 1 d D U P A 2
H41D H 0.7727 0.0044 0.6163 0.177 Uiso 0.368(12) 1 calc R U P A 2
H41E H 0.6872 -0.0051 0.5603 0.177 Uiso 0.368(12) 1 calc R U P A 2
H41F H 0.6167 -0.0031 0.6122 0.177 Uiso 0.368(12) 1 calc R U P A 2
O50 O 0.6018(2) 0.0865(2) 0.73328(11) 0.0917(7) Uani 1 1 d . . . . .
H50C H 0.5906 0.1053 0.7021 0.137 Uiso 1 1 calc R U . . .
C50 C 0.5379(3) -0.0059(3) 0.73718(16) 0.0872(10) Uani 1 1 d . . . . .
H50A H 0.5626 -0.0331 0.7725 0.105 Uiso 1 1 calc R U . . .
H50B H 0.5671 -0.0508 0.7113 0.105 Uiso 1 1 calc R U . . .
C51 C 0.3963(3) 0.0057(3) 0.72757(17) 0.0963(12) Uani 1 1 d . . . . .
H51A H 0.3723 0.0343 0.6930 0.144 Uiso 1 1 calc R U . . .
H51B H 0.3672 0.0476 0.7544 0.144 Uiso 1 1 calc R U . . .
H51C H 0.3541 -0.0570 0.7289 0.144 Uiso 1 1 calc R U . . .

loop_
_atom_site_aniso_label
_atom_site_aniso_U_11
_atom_site_aniso_U_22
_atom_site_aniso_U_33
_atom_site_aniso_U_23
_atom_site_aniso_U_13
_atom_site_aniso_U_12
Fe1 0.03028(15) 0.03018(15) 0.03009(15) -0.00148(9) 0.00527(11) -0.00203(9)
S1 0.0500(3) 0.0604(4) 0.0851(5) -0.0138(3) 0.0246(3) 0.0141(3)
P2 0.0371(3) 0.0385(3) 0.0481(3) -0.0067(2) 0.0125(2) 0.0035(2)
S2 0.0601(3) 0.0376(3) 0.0427(3) -0.0019(2) 0.0139(2) -0.0100(2)
N10 0.0378(9) 0.0609(12) 0.0613(12) 0.0097(10) -0.0023(9) 0.0018(9)
N11 0.0376(9) 0.0490(10) 0.0371(9) 0.0006(7) 0.0034(7) -0.0007(7)
N12 0.0408(9) 0.0398(9) 0.0327(8) -0.0041(7) 0.0072(7) -0.0012(7)
N13 0.0477(10) 0.0560(11) 0.0380(9) -0.0087(8) 0.0134(8) 0.0064(8)
N20 0.0569(11) 0.0335(9) 0.0447(10) -0.0063(7) 0.0101(8) 0.0030(8)
O20 0.0612(10) 0.0374(8) 0.0603(10) -0.0053(7) 0.0288(8) -0.0071(7)
F20 0.1276(18) 0.1177(17) 0.0607(11) -0.0116(11) -0.0189(11) 0.0050(14)
C20 0.0708(18) 0.0677(18) 0.083(2) -0.0181(16) 0.0060(16) -0.0052(15)
N21 0.0384(8) 0.0335(8) 0.0423(9) -0.0037(7) 0.0068(7) -0.0024(7)
O21 0.0982(15) 0.0370(9) 0.0816(14) 0.0009(9) -0.0009(11) 0.0051(9)
F21 0.0814(14) 0.1152(19) 0.183(3) -0.0425(18) -0.0241(15) 0.0385(13)
N22 0.0320(8) 0.0362(8) 0.0417(9) -0.0058(7) 0.0061(7) -0.0014(6)
O22 0.1123(18) 0.0903(15) 0.0490(11) -0.0124(10) 0.0341(11) -0.0428(13)
F22 0.0909(15) 0.144(2) 0.147(2) -0.0268(17) 0.0079(15) -0.0659(15)
N23 0.0294(8) 0.0439(10) 0.0592(11) -0.0102(8) 0.0081(7) 0.0004(7)
N30 0.0500(10) 0.0578(11) 0.0456(10) 0.0001(9) 0.0197(8) -0.0086(9)
N31 0.0391(9) 0.0382(9) 0.0376(9) 0.0007(7) 0.0095(7) -0.0025(7)
N32 0.0401(9) 0.0329(8) 0.0412(9) 0.0002(7) 0.0087(7) 0.0027(7)
N33 0.0452(10) 0.0341(9) 0.0601(11) 0.0018(8) 0.0168(8) 0.0077(7)
C100 0.0397(11) 0.0582(14) 0.0499(12) 0.0014(10) 0.0035(9) 0.0054(10)
C101 0.0529(13) 0.0570(14) 0.0443(12) 0.0026(10) -0.0099(10) -0.0045(10)
C102 0.0456(11) 0.0427(11) 0.0370(10) 0.0028(8) -0.0011(9) -0.0045(9)
C103 0.0555(12) 0.0475(12) 0.0311(10) -0.0044(8) 0.0030(9) -0.0040(10)
C104 0.087(2) 0.124(3) 0.0437(15) -0.0144(15) 0.0203(14) 0.033(2)
C200 0.0441(11) 0.0362(10) 0.0475(11) -0.0015(9) 0.0105(9) 0.0016(8)
C201 0.0495(12) 0.0388(11) 0.0510(12) -0.0103(9) 0.0045(10) -0.0057(9)
C202 0.0407(10) 0.0367(10) 0.0404(10) -0.0063(8) 0.0047(8) -0.0062(8)
C203 0.0357(10) 0.0407(11) 0.0496(12) -0.0087(9) 0.0040(8) -0.0073(8)
C204 0.0309(11) 0.0680(17) 0.101(2) -0.0239(15) 0.0045(12) -0.0024(11)
C300 0.0441(11) 0.0469(12) 0.0444(11) -0.0023(9) 0.0143(9) -0.0028(9)
C301 0.0595(14) 0.0481(12) 0.0444(12) 0.0069(10) 0.0161(10) -0.0066(10)
C302 0.0442(11) 0.0385(10) 0.0368(10) 0.0038(8) 0.0077(8) -0.0055(8)
C303 0.0479(11) 0.0352(10) 0.0424(11) 0.0059(8) 0.0057(9) -0.0006(8)
C304 0.0596(15) 0.0375(12) 0.0891(19) 0.0048(12) 0.0170(13) 0.0096(10)
S3 0.0387(3) 0.0492(3) 0.0428(3) -0.0024(2) 0.0071(2) -0.0029(2)
O30 0.0515(10) 0.0563(10) 0.0920(14) 0.0028(10) 0.0199(9) -0.0097(8)
C30 0.0442(13) 0.095(2) 0.0503(14) -0.0043(14) 0.0036(11) 0.0055(13)
O31 0.0508(10) 0.0967(15) 0.0627(11) 0.0172(10) -0.0065(8) 0.0039(10)
O32 0.0694(12) 0.0536(10) 0.0760(12) -0.0191(9) 0.0178(10) -0.0033(9)
F30 0.0766(12) 0.174(2) 0.0689(11) 0.0325(13) 0.0229(9) -0.0236(13)
F31 0.0993(15) 0.147(2) 0.0859(14) -0.0561(14) 0.0130(11) 0.0337(14)
F32 0.0748(11) 0.1489(19) 0.0563(10) 0.0080(11) -0.0163(8) 0.0166(12)
O40A 0.171(8) 0.062(3) 0.108(4) 0.017(3) 0.053(5) 0.020(5)
C40A 0.108(5) 0.097(5) 0.084(4) -0.020(3) 0.006(3) -0.001(4)
C41A 0.094(6) 0.167(11) 0.111(6) -0.040(7) -0.031(5) 0.056(6)
O40B 0.064(5) 0.070(5) 0.091(6) -0.026(4) -0.001(4) 0.011(4)
C40B 0.153(11) 0.127(10) 0.115(9) -0.018(8) 0.004(8) 0.003(8)
C41B 0.127(11) 0.095(9) 0.130(11) -0.030(8) 0.009(8) 0.014(8)
O50 0.0582(12) 0.1070(19) 0.1067(19) -0.0095(15) -0.0018(13) -0.0209(12)
C50 0.078(2) 0.091(2) 0.093(2) 0.0002(19) 0.0112(18) 0.0068(18)
C51 0.077(2) 0.091(3) 0.119(3) -0.023(2) 0.006(2) -0.0228(19)

loop_
_atom_type_symbol
_atom_type_description
_atom_type_scat_dispersion_real
_atom_type_scat_dispersion_imag
_atom_type_scat_source
C C 0.0033 0.0016 'International Tables Vol C Tables 4.2.6.8 and 6.1.1.4'
H H 0.0000 0.0000 'International Tables Vol C Tables 4.2.6.8 and 6.1.1.4'
N N 0.0061 0.0033 'International Tables Vol C Tables 4.2.6.8 and 6.1.1.4'
O O 0.0106 0.0060 'International Tables Vol C Tables 4.2.6.8 and 6.1.1.4'
F F 0.0171 0.0103 'International Tables Vol C Tables 4.2.6.8 and 6.1.1.4'
P P 0.1023 0.0942 'International Tables Vol C Tables 4.2.6.8 and 6.1.1.4'
S S 0.1246 0.1234 'International Tables Vol C Tables 4.2.6.8 and 6.1.1.4'
Fe Fe 0.3463 0.8444 'International Tables Vol C Tables 4.2.6.8 and 6.1.1.4'

loop_
_geom_angle_atom_site_label_1
_geom_angle_atom_site_label_2
_geom_angle_atom_site_label_3
_geom_angle
N11 Fe1 N31 92.53(7)
N11 Fe1 N21 94.69(7)
N31 Fe1 N21 91.90(7)
N11 Fe1 N22 137.52(7)
N31 Fe1 N22 128.25(7)
N21 Fe1 N22 75.02(6)
N11 Fe1 N12 74.21(7)
N31 Fe1 N12 133.70(7)
N21 Fe1 N12 132.52(6)
N22 Fe1 N12 82.91(7)
N11 Fe1 N32 127.29(7)
N31 Fe1 N32 74.30(6)
N21 Fe1 N32 135.53(7)
N22 Fe1 N32 81.08(6)
N12 Fe1 N32 79.33(6)
N23 P2 N13 106.42(10)
N23 P2 N33 106.38(10)
N13 P2 N33 106.01(10)
N23 P2 S1 112.52(7)
N13 P2 S1 112.02(7)
N33 P2 S1 112.99(7)
O21 S2 O22 117.34(14)
O21 S2 O20 113.97(12)
O22 S2 O20 113.08(11)
O21 S2 C20 103.80(14)
O22 S2 C20 103.61(16)
O20 S2 C20 102.75(14)
C100 N10 C101 108.3(2)
C100 N10 H10 125.9
C101 N10 H10 125.9
C100 N11 C102 105.94(19)
C100 N11 Fe1 137.39(16)
C102 N11 Fe1 115.24(14)
C103 N12 N13 120.31(17)
C103 N12 Fe1 115.74(14)
N13 N12 Fe1 123.87(13)
N12 N13 C104 118.0(2)
N12 N13 P2 117.72(14)
C104 N13 P2 122.49(18)
C200 N20 C201 108.18(18)
C200 N20 H20 125.9
C201 N20 H20 125.9
F21 C20 F20 107.5(3)
F21 C20 F22 109.1(3)
F20 C20 F22 107.1(3)
F21 C20 S2 110.9(2)
F20 C20 S2 110.9(2)
F22 C20 S2 111.2(3)
C200 N21 C202 105.31(17)
C200 N21 Fe1 140.09(14)
C202 N21 Fe1 114.43(13)
C203 N22 N23 119.44(17)
C203 N22 Fe1 115.87(14)
N23 N22 Fe1 124.38(12)
N22 N23 C204 118.52(18)
N22 N23 P2 118.83(13)
C204 N23 P2 122.65(16)
C300 N30 C301 108.10(19)
C300 N30 H30 125.9
C301 N30 H30 125.9
C300 N31 C302 105.54(18)
C300 N31 Fe1 138.90(15)
C302 N31 Fe1 115.55(13)
C303 N32 N33 119.67(17)
C303 N32 Fe1 115.33(14)
N33 N32 Fe1 124.73(13)
N32 N33 C304 118.81(19)
N32 N33 P2 117.05(14)
C304 N33 P2 123.75(16)
N11 C100 N10 111.0(2)
N11 C100 H100 124.5
N10 C100 H100 124.5
N10 C101 C102 106.2(2)
N10 C101 H101 126.9
C102 C101 H101 126.9
C101 C102 N11 108.5(2)
C101 C102 C103 133.9(2)
N11 C102 C103 117.61(19)
N12 C103 C102 115.93(19)
N12 C103 H103 122.0
C102 C103 H103 122.0
N13 C104 H10A 109.5
N13 C104 H10B 109.5
H10A C104 H10B 109.5
N13 C104 H10C 109.5
H10A C104 H10C 109.5
H10B C104 H10C 109.5
N21 C200 N20 111.44(19)
N21 C200 H200 124.3
N20 C200 H200 124.3
C202 C201 N20 105.30(19)
C202 C201 H201 127.3
N20 C201 H201 127.3
C201 C202 N21 109.76(19)
C201 C202 C203 131.8(2)
N21 C202 C203 118.39(17)
N22 C203 C202 116.24(18)
N22 C203 H203 121.9
C202 C203 H203 121.9
N23 C204 H20A 109.5
N23 C204 H20B 109.5
H20A C204 H20B 109.5
N23 C204 H20C 109.5
H20A C204 H20C 109.5
H20B C204 H20C 109.5
N31 C300 N30 111.1(2)
N31 C300 H300 124.4
N30 C300 H300 124.4
C302 C301 N30 105.8(2)
C302 C301 H301 127.1
N30 C301 H301 127.1
C301 C302 N31 109.5(2)
C301 C302 C303 132.0(2)
N31 C302 C303 118.55(18)
N32 C303 C302 116.19(18)
N32 C303 H303 121.9
C302 C303 H303 121.9
N33 C304 H30A 109.5
N33 C304 H30B 109.5
H30A C304 H30B 109.5
N33 C304 H30C 109.5
H30A C304 H30C 109.5
H30B C304 H30C 109.5
O31 S3 O32 116.12(13)
O31 S3 O30 116.45(13)
O32 S3 O30 112.68(12)
O31 S3 C30 102.82(12)
O32 S3 C30 102.76(14)
O30 S3 C30 103.45(13)
F32 C30 F31 107.2(2)
F32 C30 F30 108.2(3)
F31 C30 F30 108.0(2)
F32 C30 S3 111.04(19)
F31 C30 S3 111.7(2)
F30 C30 S3 110.6(2)
C40A O40A H40A 109.5
C41A C40A O40A 114.6(8)
C41A C40A H40B 108.6
O40A C40A H40B 108.6
C41A C40A H40C 108.6
O40A C40A H40C 108.6
H40B C40A H40C 107.6
C40A C41A H41A 109.5
C40A C41A H41B 109.5
H41A C41A H41B 109.5
C40A C41A H41C 109.5
H41A C41A H41C 109.5
H41B C41A H41C 109.5
C40B O40B H40D 109.5
C41B C40B O40B 110.2(14)
C41B C40B H40E 109.6
O40B C40B H40E 109.6
C41B C40B H40F 109.6
O40B C40B H40F 109.6
H40E C40B H40F 108.1
C40B C41B H41D 109.5
C40B C41B H41E 109.5
H41D C41B H41E 109.5
C40B C41B H41F 109.5
H41D C41B H41F 109.5
H41E C41B H41F 109.5
C50 O50 H50C 109.5
O50 C50 C51 110.0(3)
O50 C50 H50A 109.7
C51 C50 H50A 109.7
O50 C50 H50B 109.7
C51 C50 H50B 109.7
H50A C50 H50B 108.2
C50 C51 H51A 109.5
C50 C51 H51B 109.5
H51A C51 H51B 109.5
C50 C51 H51C 109.5
H51A C51 H51C 109.5
H51B C51 H51C 109.5

loop_
_geom_bond_atom_site_label_1
_geom_bond_atom_site_label_2
_geom_bond_distance
Fe1 N11 2.1243(19)
Fe1 N31 2.1330(17)
Fe1 N21 2.1353(17)
Fe1 N22 2.2315(17)
Fe1 N12 2.2566(17)
Fe1 N32 2.2782(17)
S1 P2 1.9153(9)
P2 N23 1.6657(19)
P2 N13 1.674(2)
P2 N33 1.6813(19)
S2 O21 1.422(2)
S2 O22 1.427(2)
S2 O20 1.4405(16)
S2 C20 1.815(4)
N10 C100 1.332(3)
N10 C101 1.351(3)
N10 H10 0.8800
N11 C100 1.318(3)
N11 C102 1.378(3)
N12 C103 1.282(3)
N12 N13 1.381(2)
N13 C104 1.449(3)
N20 C200 1.330(3)
N20 C201 1.365(3)
N20 H20 0.8800
F20 C20 1.314(4)
C20 F21 1.313(4)
C20 F22 1.320(4)
N21 C200 1.314(3)
N21 C202 1.376(3)
N22 C203 1.283(3)
N22 N23 1.382(2)
N23 C204 1.452(3)
N30 C300 1.334(3)
N30 C301 1.362(3)
N30 H30 0.8800
N31 C300 1.318(3)
N31 C302 1.376(3)
N32 C303 1.285(3)
N32 N33 1.381(2)
N33 C304 1.448(3)
C100 H100 0.9500
C101 C102 1.369(3)
C101 H101 0.9500
C102 C103 1.439(3)
C103 H103 0.9500
C104 H10A 0.9800
C104 H10B 0.9800
C104 H10C 0.9800
C200 H200 0.9500
C201 C202 1.359(3)
C201 H201 0.9500
C202 C203 1.438(3)
C203 H203 0.9500
C204 H20A 0.9800
C204 H20B 0.9800
C204 H20C 0.9800
C300 H300 0.9500
C301 C302 1.359(3)
C301 H301 0.9500
C302 C303 1.440(3)
C303 H303 0.9500
C304 H30A 0.9800
C304 H30B 0.9800
C304 H30C 0.9800
S3 O31 1.4220(19)
S3 O32 1.4301(19)
S3 O30 1.4354(18)
S3 C30 1.805(3)
C30 F32 1.315(3)
C30 F31 1.318(4)
C30 F30 1.332(4)
O40A C40A 1.416(6)
O40A H40A 0.8400
C40A C41A 1.414(9)
C40A H40B 0.9900
C40A H40C 0.9900
C41A H41A 0.9800
C41A H41B 0.9800
C41A H41C 0.9800
O40B C40B 1.432(7)
O40B H40D 0.8400
C40B C41B 1.414(11)
C40B H40E 0.9900
C40B H40F 0.9900
C41B H41D 0.9800
C41B H41E 0.9800
C41B H41F 0.9800
O50 C50 1.456(4)
O50 H50C 0.8400
C50 C51 1.457(5)
C50 H50A 0.9900
C50 H50B 0.9900
C51 H51A 0.9800
C51 H51B 0.9800
C51 H51C 0.9800

loop_
_geom_torsion_atom_site_label_1
_geom_torsion_atom_site_label_2
_geom_torsion_atom_site_label_3
_geom_torsion_atom_site_label_4
_geom_torsion
C103 N12 N13 C104 -2.1(3)
Fe1 N12 N13 C104 174.3(2)
C103 N12 N13 P2 162.99(17)
Fe1 N12 N13 P2 -20.5(2)
N23 P2 N13 N12 67.12(18)
N33 P2 N13 N12 -45.86(18)
S1 P2 N13 N12 -169.53(13)
N23 P2 N13 C104 -128.5(3)
N33 P2 N13 C104 118.6(3)
S1 P2 N13 C104 -5.1(3)
O21 S2 C20 F21 174.5(3)
O22 S2 C20 F21 -62.4(3)
O20 S2 C20 F21 55.6(3)
O21 S2 C20 F20 55.1(3)
O22 S2 C20 F20 178.2(2)
O20 S2 C20 F20 -63.8(2)
O21 S2 C20 F22 -63.9(3)
O22 S2 C20 F22 59.2(3)
O20 S2 C20 F22 177.2(2)
C203 N22 N23 C204 -7.4(3)
Fe1 N22 N23 C204 165.93(19)
C203 N22 N23 P2 172.58(17)
Fe1 N22 N23 P2 -14.1(2)
N13 P2 N23 N22 -47.62(19)
N33 P2 N23 N22 65.10(18)
S1 P2 N23 N22 -170.66(14)
N13 P2 N23 C204 132.4(2)
N33 P2 N23 C204 -114.9(2)
S1 P2 N23 C204 9.3(2)
C303 N32 N33 C304 -1.4(3)
Fe1 N32 N33 C304 172.44(18)
C303 N32 N33 P2 171.70(17)
Fe1 N32 N33 P2 -14.5(2)
N23 P2 N33 N32 -47.78(18)
N13 P2 N33 N32 65.23(18)
S1 P2 N33 N32 -171.72(13)
N23 P2 N33 C304 124.9(2)
N13 P2 N33 C304 -122.1(2)
S1 P2 N33 C304 1.0(2)
C102 N11 C100 N10 -0.6(3)
Fe1 N11 C100 N10 164.35(17)
C101 N10 C100 N11 0.1(3)
C100 N10 C101 C102 0.4(3)
N10 C101 C102 N11 -0.8(3)
N10 C101 C102 C103 177.9(2)
C100 N11 C102 C101 0.8(3)
Fe1 N11 C102 C101 -167.95(15)
C100 N11 C102 C103 -178.1(2)
Fe1 N11 C102 C103 13.1(2)
N13 N12 C103 C102 176.90(19)
Fe1 N12 C103 C102 0.1(2)
C101 C102 C103 N12 172.7(2)
N11 C102 C103 N12 -8.7(3)
C202 N21 C200 N20 -0.7(2)
Fe1 N21 C200 N20 -175.39(16)
C201 N20 C200 N21 0.4(3)
C200 N20 C201 C202 0.2(3)
N20 C201 C202 N21 -0.6(2)
N20 C201 C202 C203 175.8(2)
C200 N21 C202 C201 0.8(2)
Fe1 N21 C202 C201 177.06(15)
C200 N21 C202 C203 -176.15(19)
Fe1 N21 C202 C203 0.1(2)
N23 N22 C203 C202 176.59(19)
Fe1 N22 C203 C202 2.7(3)
C201 C202 C203 N22 -178.1(2)
N21 C202 C203 N22 -1.9(3)
C302 N31 C300 N30 0.5(2)
Fe1 N31 C300 N30 179.53(16)
C301 N30 C300 N31 -0.4(3)
C300 N30 C301 C302 0.1(3)
N30 C301 C302 N31 0.2(3)
N30 C301 C302 C303 -180.0(2)
C300 N31 C302 C301 -0.4(2)
Fe1 N31 C302 C301 -179.73(15)
C300 N31 C302 C303 179.72(19)
Fe1 N31 C302 C303 0.4(2)
N33 N32 C303 C302 177.59(18)
Fe1 N32 C303 C302 3.2(2)
C301 C302 C303 N32 177.7(2)
N31 C302 C303 N32 -2.5(3)
O31 S3 C30 F32 -178.6(2)
O32 S3 C30 F32 -57.6(3)
O30 S3 C30 F32 59.8(3)
O31 S3 C30 F31 61.8(2)
O32 S3 C30 F31 -177.2(2)
O30 S3 C30 F31 -59.8(2)
O31 S3 C30 F30 -58.5(2)
O32 S3 C30 F30 62.5(2)
O30 S3 C30 F30 179.9(2)
